data_1100961
loop_
_publ_author_name
'Eric J. Hawrelak'
'Wesley H. Bernskoetter'
'Emil Lobkovsky'
'Gordon T. Yee'
'Eckhard Bill'
'Paul J. Chirik'

_publ_section_title
;
Square Planar vs Tetrahedral Geometry in Four Coordinate Iron(II) Complexes
;
_journal_name_full 'Inorganic Chemistry'
_journal_page_first 3103
_journal_page_last 3111
_journal_paper_doi 10.1021/ic048202+
_journal_volume 44
_journal_year 2005
_chemical_formula_sum 'C28 H46 Fe P2'
_chemical_formula_weight 500.44
_space_group_IT_number 61
_space_group_name_Hall '-P 2ac 2ab'
_space_group_name_H-M_alt 'P b c a'
_symmetry_cell_setting orthorhombic
_symmetry_space_group_name_Hall '-P 2ac 2ab'
_symmetry_space_group_name_H-M 'P b c a'
_atom_sites_solution_hydrogens geom
_atom_sites_solution_primary direct
_atom_sites_solution_secondary difmap
_cell_angle_alpha 90.00
_cell_angle_beta 90.00
_cell_angle_gamma 90.00
_cell_formula_units_Z 8
_cell_length_a 17.9931(5)
_cell_length_b 15.2837(4)
_cell_length_c 20.2132(6)
_cell_measurement_reflns_used ?
_cell_measurement_temperature 173(2)
_cell_measurement_theta_max ?
_cell_measurement_theta_min ?
_cell_volume 5558.7(3)
_diffrn_ambient_temperature 173(2)
_diffrn_detector_area_resol_mean ?
_diffrn_measurement_device_type 'Bruker 1K CCD area detector'
_diffrn_measurement_method '0.3 deg. phi and omega scans'
_diffrn_radiation_monochromator graphite
_diffrn_radiation_source 'fine-focus sealed tube'
_diffrn_radiation_type MoK\a
_diffrn_radiation_wavelength 0.71073
_diffrn_reflns_av_R_equivalents 0.0731
_diffrn_reflns_av_sigmaI/netI 0.0273
_diffrn_reflns_limit_h_max 25
_diffrn_reflns_limit_h_min -25
_diffrn_reflns_limit_k_max 21
_diffrn_reflns_limit_k_min -21
_diffrn_reflns_limit_l_max 28
_diffrn_reflns_limit_l_min -28
_diffrn_reflns_number 105386
_diffrn_reflns_theta_max 30.51
_diffrn_reflns_theta_min 2.02
_diffrn_standards_decay_% ?
_diffrn_standards_interval_count ?
_diffrn_standards_interval_time ?
_diffrn_standards_number ?
_exptl_absorpt_coefficient_mu 0.671
_exptl_absorpt_correction_T_max 0.8241
_exptl_absorpt_correction_T_min 0.7303
_exptl_absorpt_correction_type SADABS
_exptl_absorpt_process_details ?
_exptl_crystal_colour yellow
_exptl_crystal_density_diffrn 1.196
_exptl_crystal_density_meas ?
_exptl_crystal_density_method 'not measured'
_exptl_crystal_description block
_exptl_crystal_F_000 2160
_exptl_crystal_size_max 0.50
_exptl_crystal_size_mid 0.40
_exptl_crystal_size_min 0.30
_refine_ls_extinction_coef ?
_refine_ls_extinction_method none
_refine_ls_goodness_of_fit_ref 1.054
_refine_ls_hydrogen_treatment mixed
_refine_ls_matrix_type full
_refine_ls_number_parameters 442
_refine_ls_number_reflns 8485
_refine_ls_number_restraints 0
_refine_ls_restrained_S_all 1.054
_refine_ls_R_factor_all 0.0536
_refine_ls_R_factor_gt 0.0360
_refine_ls_shift/su_max 0.195
_refine_ls_shift/su_mean 0.015
_refine_ls_structure_factor_coef Fsqd
_refine_ls_weighting_details 'calc w=1/[\s^2^(Fo^2^)+(0.0392P)^2^+2.6981P] where P=(Fo^2^+2Fc^2^)/3'
_refine_ls_weighting_scheme calc
_refine_ls_wR_factor_gt 0.0799
_refine_ls_wR_factor_ref 0.0881
_reflns_number_gt 6679
_reflns_number_total 8485
_reflns_threshold_expression >2sigma(I)
_cod_depositor_comments
;
The following automatic conversions were performed:
'_symmetry_cell_setting' value 'Orthorhombic' changed to 'orthorhombic'
according to '/home/saulius/struct/CIF-dictionaries/cif_core.dic'
dictionary named 'cif_core.dic' version 2.4.1 from 2010-06-29.

Automatic conversion script
Id: cif_fix_enum 1527 2010-12-29 10:47:43Z saulius 
;
_cod_database_code 1100961

loop_
_symmetry_equiv_pos_as_xyz
'x, y, z'
'-x+1/2, -y, z+1/2'
'-x, y+1/2, -z+1/2'
'x+1/2, -y+1/2, -z'
'-x, -y, -z'
'x-1/2, y, -z-1/2'
'x, -y-1/2, z-1/2'
'-x-1/2, y-1/2, z'

loop_
_atom_site_label
_atom_site_type_symbol
_atom_site_fract_x
_atom_site_fract_y
_atom_site_fract_z
_atom_site_U_iso_or_equiv
_atom_site_adp_type
_atom_site_occupancy
_atom_site_symmetry_multiplicity
_atom_site_calc_flag
_atom_site_refinement_flags
_atom_site_disorder_assembly
_atom_site_disorder_group
Fe1 Fe 0.123037(11) 0.453885(13) 0.231183(10) 0.01759(6) Uani 1 1 d . . .
P1 P 0.13545(2) 0.29879(2) 0.263555(18) 0.02007(8) Uani 1 1 d . . .
P2 P 0.03119(2) 0.38725(2) 0.154357(18) 0.01944(8) Uani 1 1 d . . .
C1 C 0.07386(10) 0.23019(10) 0.21223(8) 0.0285(3) Uani 1 1 d . . .
H1A H 0.0592(12) 0.1769(14) 0.2361(11) 0.041(6) Uiso 1 1 d . . .
H1B H 0.1034(12) 0.2112(14) 0.1761(11) 0.038(6) Uiso 1 1 d . . .
C2 C 0.00492(10) 0.28021(10) 0.18872(8) 0.0265(3) Uani 1 1 d . . .
H2A H -0.0221(11) 0.2452(14) 0.1595(10) 0.036(5) Uiso 1 1 d . . .
H2B H -0.0276(11) 0.2922(13) 0.2252(10) 0.034(5) Uiso 1 1 d . . .
C3 C 0.21782(10) 0.22817(10) 0.26800(9) 0.0290(3) Uani 1 1 d . . .
H3B H 0.2380(12) 0.2249(13) 0.2236(11) 0.038(6) Uiso 1 1 d . . .
H3A H 0.1987(11) 0.1676(14) 0.2789(10) 0.035(5) Uiso 1 1 d . . .
C4 C 0.27732(11) 0.26028(13) 0.31596(10) 0.0355(4) Uani 1 1 d . . .
H4C H 0.2570(13) 0.2632(15) 0.3622(12) 0.050(6) Uiso 1 1 d . . .
H4B H 0.3157(13) 0.2227(15) 0.3180(11) 0.046(6) Uiso 1 1 d . . .
H4A H 0.2973(12) 0.3149(15) 0.3027(10) 0.040(6) Uiso 1 1 d . . .
C5 C 0.09300(10) 0.29064(10) 0.34613(8) 0.0248(3) Uani 1 1 d . . .
H5B H 0.1185(12) 0.3328(15) 0.3740(11) 0.040(6) Uiso 1 1 d . . .
H5A H 0.0429(11) 0.3075(12) 0.3403(9) 0.027(5) Uiso 1 1 d . . .
C6 C 0.09449(11) 0.20102(12) 0.37949(9) 0.0319(4) Uani 1 1 d . . .
H6C H 0.1450(13) 0.1844(14) 0.3918(11) 0.040(6) Uiso 1 1 d . . .
H6B H 0.0651(14) 0.2008(16) 0.4212(13) 0.058(7) Uiso 1 1 d . . .
H6A H 0.0755(11) 0.1557(14) 0.3519(10) 0.032(5) Uiso 1 1 d . . .
C7 C 0.08200(10) 0.35527(11) 0.07924(8) 0.0262(3) Uani 1 1 d . . .
H7B H 0.1290(11) 0.3345(14) 0.0924(10) 0.032(5) Uiso 1 1 d . . .
H7A H 0.0558(11) 0.3074(12) 0.0575(9) 0.026(5) Uiso 1 1 d . . .
C8 C 0.09546(11) 0.43124(12) 0.03160(8) 0.0315(4) Uani 1 1 d . . .
H8C H 0.0477(13) 0.4487(14) 0.0093(11) 0.041(6) Uiso 1 1 d . . .
H8B H 0.1310(13) 0.4169(17) -0.0021(12) 0.052(7) Uiso 1 1 d . . .
H8A H 0.1167(11) 0.4803(15) 0.0542(11) 0.039(6) Uiso 1 1 d . . .
C9 C -0.05764(9) 0.42974(11) 0.12232(8) 0.0269(3) Uani 1 1 d . . .
H9B H -0.0474(11) 0.4862(14) 0.1077(10) 0.036(5) Uiso 1 1 d . . .
H9A H -0.0883(13) 0.4350(14) 0.1588(11) 0.041(6) Uiso 1 1 d . . .
C10 C -0.09659(10) 0.37543(13) 0.06911(9) 0.0316(4) Uani 1 1 d . . .
H10C H -0.1449(12) 0.4015(13) 0.0572(10) 0.035(5) Uiso 1 1 d . . .
H10B H -0.0670(11) 0.3715(12) 0.0298(10) 0.029(5) Uiso 1 1 d . . .
H10A H -0.1058(12) 0.3178(15) 0.0828(11) 0.042(6) Uiso 1 1 d . . .
C11 C 0.19053(8) 0.52063(9) 0.16536(7) 0.0195(3) Uani 1 1 d . . .
C12 C 0.25353(8) 0.48588(10) 0.13295(7) 0.0224(3) Uani 1 1 d . . .
C13 C 0.28973(9) 0.53142(11) 0.08246(8) 0.0266(3) Uani 1 1 d . . .
H13 H 0.3318(11) 0.5038(13) 0.0604(10) 0.036(5) Uiso 1 1 d . . .
C14 C 0.26576(9) 0.61354(11) 0.06204(7) 0.0265(3) Uani 1 1 d . . .
C15 C 0.20500(9) 0.64982(10) 0.09405(8) 0.0257(3) Uani 1 1 d . . .
H15 H 0.1879(11) 0.7043(13) 0.0812(10) 0.032(5) Uiso 1 1 d . . .
C16 C 0.16788(8) 0.60503(9) 0.14472(7) 0.0218(3) Uani 1 1 d . . .
C17 C 0.28261(10) 0.39624(12) 0.15121(11) 0.0332(4) Uani 1 1 d . . .
H17B H 0.2488(15) 0.3495(17) 0.1403(12) 0.059(7) Uiso 1 1 d . . .
H17A H 0.3292(16) 0.3828(16) 0.1330(12) 0.060(7) Uiso 1 1 d . . .
H17C H 0.2941(14) 0.3917(16) 0.1974(13) 0.061(7) Uiso 1 1 d . . .
C18 C 0.30410(13) 0.66067(15) 0.00594(10) 0.0394(5) Uani 1 1 d . . .
H18C H 0.3028(18) 0.632(2) -0.0313(16) 0.093(11) Uiso 1 1 d . . .
H18B H 0.3504(18) 0.680(2) 0.0181(15) 0.080(9) Uiso 1 1 d . . .
H18A H 0.2793(19) 0.714(2) -0.0065(17) 0.097(11) Uiso 1 1 d . . .
C19 C 0.10077(10) 0.64826(11) 0.17572(9) 0.0336(4) Uani 1 1 d . . .
H19A H 0.09294(15) 0.7031(7) 0.1559(3) 0.040 Uiso 1 1 calc R . .
H19B H 0.10896(13) 0.65566(15) 0.2212(6) 0.040 Uiso 1 1 calc R . .
H19C H 0.0588(5) 0.6129(4) 0.16920(12) 0.040 Uiso 1 1 calc R . .
C20 C 0.09385(8) 0.51013(9) 0.32090(7) 0.0199(3) Uani 1 1 d . . .
C21 C 0.02021(9) 0.52821(9) 0.34123(7) 0.0213(3) Uani 1 1 d . . .
C22 C 0.00516(10) 0.57047(10) 0.40128(8) 0.0250(3) Uani 1 1 d . . .
H22 H -0.0447(11) 0.5815(13) 0.4117(9) 0.029(5) Uiso 1 1 d . . .
C23 C 0.06205(10) 0.59624(10) 0.44373(7) 0.0267(3) Uani 1 1 d . . .
C24 C 0.13448(10) 0.57794(10) 0.42498(8) 0.0265(3) Uani 1 1 d . . .
H24 H 0.1716(11) 0.5938(12) 0.4533(9) 0.027(5) Uiso 1 1 d . . .
C25 C 0.15058(9) 0.53530(9) 0.36525(7) 0.0224(3) Uani 1 1 d . . .
C26 C -0.04443(9) 0.50054(11) 0.29857(9) 0.0269(3) Uani 1 1 d . . .
H26B H -0.0918(11) 0.5212(13) 0.3141(10) 0.028(5) Uiso 1 1 d . . .
H26A H -0.0389(12) 0.5223(14) 0.2546(12) 0.038(6) Uiso 1 1 d . . .
H26C H -0.0489(12) 0.4338(15) 0.2964(11) 0.041(6) Uiso 1 1 d . . .
C27 C 0.04457(12) 0.64112(12) 0.50881(8) 0.0362(4) Uani 1 1 d . . .
H27A H 0.03945(14) 0.6004(6) 0.5410(5) 0.054 Uiso 1 1 calc R . .
H27B H 0.0018(6) 0.6718(4) 0.50482(9) 0.054 Uiso 1 1 calc R . .
H27C H 0.0821(5) 0.6780(5) 0.51946(17) 0.054 Uiso 1 1 calc R . .
C28 C 0.23091(10) 0.51440(12) 0.34986(9) 0.0294(3) Uani 1 1 d . . .
H28B H 0.2403(13) 0.4555(15) 0.3577(11) 0.045(6) Uiso 1 1 d . . .
H28C H 0.2653(14) 0.5449(16) 0.3753(12) 0.053(7) Uiso 1 1 d . . .
H31A H 0.2435(13) 0.5274(15) 0.3059(12) 0.049(6) Uiso 1 1 d . . .

loop_
_atom_site_aniso_label
_atom_site_aniso_U_11
_atom_site_aniso_U_22
_atom_site_aniso_U_33
_atom_site_aniso_U_23
_atom_site_aniso_U_13
_atom_site_aniso_U_12
Fe1 0.01931(10) 0.01688(9) 0.01657(10) -0.00050(7) 0.00249(7) -0.00124(7)
P1 0.02485(18) 0.01695(16) 0.01840(17) 0.00111(12) -0.00179(14) 0.00059(13)
P2 0.02202(18) 0.01998(16) 0.01632(16) -0.00102(13) -0.00184(14) -0.00056(13)
C1 0.0414(10) 0.0180(7) 0.0261(8) -0.0003(6) -0.0074(7) -0.0028(6)
C2 0.0318(8) 0.0230(7) 0.0247(8) 0.0007(6) -0.0058(7) -0.0079(6)
C3 0.0330(8) 0.0241(7) 0.0298(8) 0.0025(6) 0.0018(7) 0.0079(6)
C4 0.0294(9) 0.0365(9) 0.0406(10) 0.0069(8) -0.0032(8) 0.0069(7)
C5 0.0297(8) 0.0234(7) 0.0213(7) 0.0038(5) 0.0010(6) 0.0005(6)
C6 0.0366(9) 0.0300(8) 0.0292(9) 0.0111(7) 0.0013(7) -0.0002(7)
C7 0.0289(8) 0.0286(7) 0.0211(7) -0.0055(6) -0.0015(6) 0.0018(6)
C8 0.0370(9) 0.0398(9) 0.0178(7) -0.0026(6) 0.0009(7) -0.0053(7)
C9 0.0249(8) 0.0322(8) 0.0236(8) -0.0028(6) -0.0037(6) 0.0024(6)
C10 0.0275(8) 0.0402(10) 0.0271(8) -0.0023(7) -0.0068(7) -0.0032(7)
C11 0.0207(7) 0.0196(6) 0.0182(6) -0.0019(5) -0.0003(5) -0.0019(5)
C12 0.0212(7) 0.0227(7) 0.0233(7) -0.0011(5) 0.0013(6) -0.0027(5)
C13 0.0229(7) 0.0340(8) 0.0228(7) -0.0037(6) 0.0049(6) -0.0059(6)
C14 0.0296(8) 0.0330(8) 0.0168(7) 0.0013(6) -0.0012(6) -0.0121(6)
C15 0.0317(8) 0.0224(7) 0.0231(7) 0.0035(5) -0.0053(6) -0.0054(6)
C16 0.0228(7) 0.0227(6) 0.0199(7) -0.0015(5) -0.0021(5) -0.0020(5)
C17 0.0268(8) 0.0275(8) 0.0453(11) 0.0025(7) 0.0103(8) 0.0041(7)
C18 0.0451(12) 0.0487(11) 0.0243(9) 0.0090(8) 0.0032(8) -0.0191(9)
C19 0.0352(9) 0.0262(8) 0.0395(10) 0.0039(7) 0.0070(7) 0.0062(7)
C20 0.0253(7) 0.0155(6) 0.0191(6) 0.0010(5) 0.0023(5) -0.0009(5)
C21 0.0267(7) 0.0161(6) 0.0211(7) 0.0008(5) 0.0023(6) -0.0004(5)
C22 0.0310(8) 0.0206(6) 0.0235(7) -0.0002(5) 0.0055(6) 0.0035(6)
C23 0.0426(9) 0.0189(7) 0.0187(7) 0.0004(5) 0.0019(6) 0.0034(6)
C24 0.0369(9) 0.0220(7) 0.0206(7) 0.0009(5) -0.0070(6) -0.0019(6)
C25 0.0283(7) 0.0179(6) 0.0210(7) 0.0025(5) -0.0004(6) -0.0022(5)
C26 0.0240(8) 0.0266(8) 0.0302(8) -0.0051(6) 0.0029(6) -0.0001(6)
C27 0.0542(12) 0.0321(8) 0.0223(8) -0.0058(6) -0.0005(8) 0.0090(8)
C28 0.0256(8) 0.0310(8) 0.0314(9) -0.0007(7) -0.0024(7) -0.0042(6)

loop_
_atom_type_symbol
_atom_type_description
_atom_type_scat_dispersion_real
_atom_type_scat_dispersion_imag
_atom_type_scat_source
C C 0.0033 0.0016 'International Tables Vol C Tables 4.2.6.8 and 6.1.1.4'
H H 0.0000 0.0000 'International Tables Vol C Tables 4.2.6.8 and 6.1.1.4'
P P 0.1023 0.0942 'International Tables Vol C Tables 4.2.6.8 and 6.1.1.4'
Fe Fe 0.3463 0.8444 'International Tables Vol C Tables 4.2.6.8 and 6.1.1.4'
